data_2220084
loop_
_publ_author_name
'An, Zhe'
'Niu, Xian-Chun'

_publ_section_title
<i>catena</i>-Poly[[diaqua(2,2'-bipyridine-\k^2^<i>N</i>,<i>N</i>')nickel(II)]-\m-biphenyl-2,2'-dicarboxylato-\k^2^<i>O</i>:<i>O</i>']
_journal_coeditor_code BI2317
_journal_issue 12
_journal_name_full 'Acta Crystallographica Section E'
_journal_page_first m1547
_journal_paper_doi 10.1107/S1600536808036866
_journal_volume 64
_journal_year 2008
_chemical_formula_iupac '[Ni (C14 H8 O4) (C10 H8 N2) (H2 O)2]'
_chemical_formula_moiety 'C24 H20 N2 Ni O6'
_chemical_formula_sum 'C24 H20 N2 Ni O6'
_chemical_formula_weight 491.11
_chemical_name_systematic
;<i>catena</i>-Poly[[diaqua(2,2'-bipyridine-\k^2^<i>N</i>,<i>N</i>')nickel(II)]-
\m-biphenyl-2,2'-dicarboxylato-\k^2^<i>O</i>:<i>O</i>']
;
_space_group_IT_number 19
_symmetry_cell_setting orthorhombic
_symmetry_space_group_name_Hall 'P 2ac 2ab'
_symmetry_space_group_name_H-M 'P 21 21 21'
_atom_sites_solution_hydrogens geom
_atom_sites_solution_primary direct
_atom_sites_solution_secondary difmap
_audit_creation_method SHELXL-97
_cell_angle_alpha 90.00
_cell_angle_beta 90.00
_cell_angle_gamma 90.00
_cell_formula_units_Z 4
_cell_length_a 10.9087(15)
_cell_length_b 11.214(2)
_cell_length_c 18.129(3)
_cell_measurement_reflns_used 3953
_cell_measurement_temperature 296(2)
_cell_measurement_theta_max 25.10
_cell_measurement_theta_min 2.14
_cell_volume 2217.7(6)
_computing_cell_refinement 'SAINT-Plus (Bruker, 2001)'
_computing_data_collection 'APEX2 (Bruker, 2004)'
_computing_data_reduction 'SAINT-Plus (Bruker, 2001)'
_computing_molecular_graphics 'SHELXTL (Sheldrick, 2008)'
_computing_publication_material 'SHELXTL (Sheldrick, 2008)'
_computing_structure_refinement 'SHELXL97 (Sheldrick, 2008)'
_computing_structure_solution 'SHELXS97 (Sheldrick, 2008)'
_diffrn_ambient_temperature 296(2)
_diffrn_measured_fraction_theta_full 1.000
_diffrn_measured_fraction_theta_max 1.000
_diffrn_measurement_device_type 'Bruker APEXII CCD'
_diffrn_measurement_method '\f and \w'
_diffrn_radiation_monochromator graphite
_diffrn_radiation_source 'fine-focus sealed tube'
_diffrn_radiation_type MoK\a
_diffrn_radiation_wavelength 0.71073
_diffrn_reflns_av_R_equivalents 0.0330
_diffrn_reflns_av_sigmaI/netI 0.0430
_diffrn_reflns_limit_h_max 12
_diffrn_reflns_limit_h_min -13
_diffrn_reflns_limit_k_max 13
_diffrn_reflns_limit_k_min -9
_diffrn_reflns_limit_l_max 21
_diffrn_reflns_limit_l_min -20
_diffrn_reflns_number 11746
_diffrn_reflns_theta_full 25.10
_diffrn_reflns_theta_max 25.10
_diffrn_reflns_theta_min 2.14
_diffrn_standards_number 0
_exptl_absorpt_coefficient_mu 0.919
_exptl_absorpt_correction_T_max 0.845
_exptl_absorpt_correction_T_min 0.699
_exptl_absorpt_correction_type multi-scan
_exptl_absorpt_process_details '(SADABS; Bruker, 2001)'
_exptl_crystal_colour green
_exptl_crystal_density_diffrn 1.471
_exptl_crystal_density_method 'not measured'
_exptl_crystal_description block
_exptl_crystal_F_000 1016
_exptl_crystal_size_max 0.42
_exptl_crystal_size_mid 0.27
_exptl_crystal_size_min 0.19
_refine_diff_density_max 0.208
_refine_diff_density_min -0.304
_refine_ls_abs_structure_details 'Flack (1983), 1694 Friedel pairs'
_refine_ls_abs_structure_Flack 0.042(16)
_refine_ls_extinction_method none
_refine_ls_goodness_of_fit_ref 0.999
_refine_ls_hydrogen_treatment mixed
_refine_ls_matrix_type full
_refine_ls_number_parameters 310
_refine_ls_number_reflns 3953
_refine_ls_number_restraints 0
_refine_ls_restrained_S_all 0.999
_refine_ls_R_factor_all 0.0433
_refine_ls_R_factor_gt 0.0335
_refine_ls_shift/su_max 0.000
_refine_ls_shift/su_mean 0.000
_refine_ls_structure_factor_coef Fsqd
_refine_ls_weighting_details 'calc w=1/[\s^2^(Fo^2^)+(0.051P)^2^] where P=(Fo^2^+2Fc^2^)/3'
_refine_ls_weighting_scheme calc
_refine_ls_wR_factor_gt 0.0817
_refine_ls_wR_factor_ref 0.0879
_reflns_number_gt 3351
_reflns_number_total 3953
_reflns_threshold_expression I>2\s(I)
_cod_data_source_file bi2317.cif
_cod_data_source_block I
_cod_original_cell_volume 2217.6(6)
_cod_database_code 2220084
_cod_database_fobs_code 2220084

loop_
_symmetry_equiv_pos_as_xyz
'x, y, z'
'-x+1/2, -y, z+1/2'
'-x, y+1/2, -z+1/2'
'x+1/2, -y+1/2, -z'

loop_
_atom_site_type_symbol
_atom_site_label
_atom_site_fract_x
_atom_site_fract_y
_atom_site_fract_z
_atom_site_U_iso_or_equiv
_atom_site_adp_type
_atom_site_calc_flag
_atom_site_refinement_flags
_atom_site_occupancy
Ni Ni1 0.24756(4) 0.69154(3) 0.898676(19) 0.03527(12) Uani d . 1
C C1 0.5625(3) 1.0010(3) 1.06148(16) 0.0367(7) Uani d . 1
C C2 0.4305(3) 1.0354(3) 1.03948(16) 0.0377(8) Uani d . 1
C C3 0.4167(4) 1.1232(3) 0.98610(18) 0.0525(9) Uani d . 1
H H3 0.4864 1.1582 0.9661 0.063 Uiso calc R 1
C C4 0.3031(5) 1.1602(4) 0.9617(2) 0.0673(14) Uani d . 1
H H4 0.2977 1.2188 0.9255 0.081 Uiso calc R 1
C C5 0.1971(4) 1.1108(4) 0.9905(2) 0.0616(12) Uani d . 1
H H5 0.1208 1.1353 0.9735 0.074 Uiso calc R 1
C C6 0.2059(3) 1.0243(3) 1.04525(19) 0.0515(10) Uani d . 1
H H6 0.1351 0.9918 1.0656 0.062 Uiso calc R 1
C C7 0.3233(3) 0.9853(3) 1.07010(16) 0.0386(8) Uani d . 1
C C8 0.3257(3) 0.9030(3) 1.13631(16) 0.0360(7) Uani d . 1
C C9 0.3102(3) 0.9525(3) 1.20745(18) 0.0492(9) Uani d . 1
H H9 0.2988 1.0345 1.2110 0.059 Uiso calc R 1
C C10 0.3108(4) 0.8874(4) 1.27158(19) 0.0552(10) Uani d . 1
H H10 0.2954 0.9239 1.3167 0.066 Uiso calc R 1
C C11 0.3343(4) 0.7687(4) 1.26763(18) 0.0553(10) Uani d . 1
H H11 0.3383 0.7222 1.3101 0.066 Uiso calc R 1
C C12 0.3524(3) 0.7181(3) 1.19772(17) 0.0469(8) Uani d . 1
H H12 0.3706 0.6372 1.1950 0.056 Uiso calc R 1
C C13 0.3445(3) 0.7820(3) 1.13252(16) 0.0356(7) Uani d . 1
C C14 0.3500(3) 0.7168(3) 1.05824(16) 0.0342(7) Uani d . 1
C C15 0.4937(3) 0.8346(3) 0.8927(2) 0.0509(9) Uani d . 1
H H15 0.4958 0.8224 0.9435 0.061 Uiso calc R 1
C C16 0.5799(3) 0.9085(3) 0.8606(2) 0.0608(10) Uani d . 1
H H16 0.6392 0.9457 0.8894 0.073 Uiso calc R 1
C C17 0.5771(4) 0.9267(4) 0.7847(3) 0.0678(12) Uani d . 1
H H17 0.6337 0.9772 0.7625 0.081 Uiso calc R 1
C C18 0.4900(4) 0.8695(4) 0.7424(2) 0.0596(10) Uani d . 1
H H18 0.4877 0.8802 0.6915 0.071 Uiso calc R 1
C C19 0.4047(3) 0.7949(3) 0.77769(18) 0.0401(7) Uani d . 1
C C20 0.3066(3) 0.7286(3) 0.73743(17) 0.0383(8) Uani d . 1
C C21 0.3005(4) 0.7230(3) 0.65934(18) 0.0527(10) Uani d . 1
H H21 0.3595 0.7609 0.6306 0.063 Uiso calc R 1
C C22 0.2058(4) 0.6605(3) 0.6264(2) 0.0587(11) Uani d . 1
H H22 0.2007 0.6555 0.5753 0.070 Uiso calc R 1
C C23 0.1192(4) 0.6058(3) 0.66986(18) 0.0525(10) Uani d . 1
H H23 0.0547 0.5638 0.6486 0.063 Uiso calc R 1
C C24 0.1297(3) 0.6143(3) 0.74713(18) 0.0451(8) Uani d . 1
H H24 0.0705 0.5780 0.7764 0.054 Uiso calc R 1
N N1 0.4065(2) 0.7797(2) 0.85219(14) 0.0402(7) Uani d . 1
N N2 0.2231(2) 0.6733(2) 0.78055(13) 0.0363(6) Uani d . 1
O O1 0.28142(19) 0.75413(19) 1.00612(11) 0.0407(6) Uani d . 1
O O2 0.4185(2) 0.6272(2) 1.05422(12) 0.0451(6) Uani d . 1
O O3 0.58196(19) 0.89368(18) 1.07528(12) 0.0385(5) Uani d . 1
O O4 0.6422(2) 1.0789(2) 1.06222(17) 0.0670(8) Uani d . 1
O O5 0.1519(2) 0.85857(18) 0.89069(12) 0.0394(5) Uani d D 1
H H1W 0.187(2) 0.895(3) 0.9264(15) 0.047 Uiso d D 1
H H2W 0.0764(16) 0.858(3) 0.9025(17) 0.047 Uiso d D 1
O O6 0.3552(2) 0.5345(2) 0.91659(13) 0.0466(6) Uani d D 1
H H3W 0.302(3) 0.484(3) 0.9225(18) 0.056 Uiso d D 1
H H4W 0.385(3) 0.557(3) 0.9558(13) 0.056 Uiso d D 1

loop_
_atom_site_aniso_label
_atom_site_aniso_U_11
_atom_site_aniso_U_22
_atom_site_aniso_U_33
_atom_site_aniso_U_12
_atom_site_aniso_U_13
_atom_site_aniso_U_23
Ni1 0.0390(2) 0.0344(2) 0.0325(2) -0.0010(2) 0.0015(2) -0.00163(16)
C1 0.047(2) 0.0325(18) 0.0310(16) 0.0033(16) 0.0056(14) 0.0009(14)
C2 0.058(2) 0.0275(16) 0.0275(15) 0.0093(16) -0.0028(15) -0.0034(13)
C3 0.080(3) 0.0377(19) 0.0401(19) 0.006(2) -0.0049(19) 0.0003(17)
C4 0.114(4) 0.042(2) 0.045(2) 0.026(2) -0.033(2) -0.0035(18)
C5 0.080(3) 0.049(2) 0.056(2) 0.034(2) -0.032(2) -0.015(2)
C6 0.054(2) 0.052(2) 0.048(2) 0.0185(18) -0.0131(16) -0.0215(18)
C7 0.049(2) 0.0350(18) 0.0319(16) 0.0132(15) -0.0035(15) -0.0093(14)
C8 0.0320(17) 0.0416(18) 0.0343(16) 0.0010(14) 0.0026(14) -0.0022(14)
C9 0.056(2) 0.046(2) 0.045(2) 0.0093(17) 0.0060(17) -0.0082(17)
C10 0.065(2) 0.068(3) 0.0335(18) -0.004(2) 0.0110(17) -0.0084(18)
C11 0.071(3) 0.065(3) 0.0296(17) -0.011(2) 0.0051(18) 0.0021(17)
C12 0.059(2) 0.0417(19) 0.0402(18) -0.0088(17) -0.0019(17) 0.0041(16)
C13 0.0349(17) 0.0436(19) 0.0283(15) -0.0034(15) 0.0040(13) -0.0020(14)
C14 0.0370(17) 0.0334(18) 0.0321(16) -0.0062(15) 0.0009(14) -0.0021(14)
C15 0.0413(19) 0.054(2) 0.057(2) -0.0117(16) 0.0082(18) -0.0048(19)
C16 0.043(2) 0.053(2) 0.087(3) -0.0107(19) 0.007(2) -0.002(2)
C17 0.048(2) 0.054(2) 0.102(3) -0.013(2) 0.015(2) 0.019(2)
C18 0.061(2) 0.056(2) 0.062(2) -0.002(2) 0.016(2) 0.018(2)
C19 0.0407(17) 0.0313(17) 0.0482(19) 0.0054(15) 0.0106(15) 0.0042(15)
C20 0.0513(19) 0.0280(16) 0.0356(17) 0.0079(15) 0.0065(15) 0.0024(14)
C21 0.078(3) 0.043(2) 0.0376(18) 0.0082(19) 0.0099(18) 0.0045(16)
C22 0.096(3) 0.050(2) 0.0305(17) 0.018(2) -0.0062(19) 0.0007(17)
C23 0.072(3) 0.041(2) 0.044(2) 0.0062(19) -0.0159(18) -0.0114(18)
C24 0.053(2) 0.042(2) 0.0401(19) -0.0008(17) -0.0012(16) -0.0061(16)
N1 0.0388(15) 0.0395(15) 0.0423(16) -0.0044(13) 0.0074(12) -0.0037(13)
N2 0.0432(16) 0.0361(14) 0.0295(12) 0.0032(12) 0.0015(11) -0.0020(11)
O1 0.0520(14) 0.0380(12) 0.0322(11) 0.0053(10) -0.0061(10) -0.0038(9)
O2 0.0518(14) 0.0400(13) 0.0436(13) 0.0029(12) -0.0086(11) -0.0076(11)
O3 0.0403(12) 0.0297(12) 0.0456(12) 0.0018(10) -0.0019(10) 0.0082(10)
O4 0.0539(15) 0.0333(14) 0.114(2) -0.0040(13) 0.0030(16) 0.0071(15)
O5 0.0418(12) 0.0328(12) 0.0436(13) 0.0019(10) 0.0014(11) -0.0006(10)
O6 0.0465(15) 0.0415(14) 0.0519(15) 0.0074(11) -0.0036(12) -0.0072(12)

loop_
_atom_type_symbol
_atom_type_description
_atom_type_scat_dispersion_real
_atom_type_scat_dispersion_imag
_atom_type_scat_source
C C 0.0033 0.0016 'International Tables Vol C Tables 4.2.6.8 and 6.1.1.4'
H H 0.0000 0.0000 'International Tables Vol C Tables 4.2.6.8 and 6.1.1.4'
N N 0.0061 0.0033 'International Tables Vol C Tables 4.2.6.8 and 6.1.1.4'
O O 0.0106 0.0060 'International Tables Vol C Tables 4.2.6.8 and 6.1.1.4'
Ni Ni 0.3393 1.1124 'International Tables Vol C Tables 4.2.6.8 and 6.1.1.4'

loop_
_geom_angle_atom_site_label_1
_geom_angle_atom_site_label_2
_geom_angle_atom_site_label_3
_geom_angle_site_symmetry_1
_geom_angle_site_symmetry_3
_geom_angle
O3 Ni1 O1 4_467 . 95.44(8)
O3 Ni1 O6 4_467 . 93.63(9)
O1 Ni1 O6 . . 92.16(9)
O3 Ni1 O5 4_467 . 89.65(8)
O1 Ni1 O5 . . 81.77(8)
O6 Ni1 O5 . . 173.36(9)
O3 Ni1 N1 4_467 . 169.97(9)
O1 Ni1 N1 . . 93.86(9)
O6 Ni1 N1 . . 89.75(10)
O5 Ni1 N1 . . 87.97(9)
O3 Ni1 N2 4_467 . 94.20(9)
O1 Ni1 N2 . . 165.48(9)
O6 Ni1 N2 . . 98.04(9)
O5 Ni1 N2 . . 87.46(9)
N1 Ni1 N2 . . 75.96(10)
O4 C1 O3 . . 124.2(3)
O4 C1 C2 . . 118.9(3)
O3 C1 C2 . . 116.9(3)
C3 C2 C7 . . 117.8(3)
C3 C2 C1 . . 117.3(3)
C7 C2 C1 . . 124.9(3)
C4 C3 C2 . . 122.3(4)
C4 C3 H3 . . 118.8
C2 C3 H3 . . 118.8
C5 C4 C3 . . 120.5(3)
C5 C4 H4 . . 119.7
C3 C4 H4 . . 119.7
C4 C5 C6 . . 119.4(3)
C4 C5 H5 . . 120.3
C6 C5 H5 . . 120.3
C5 C6 C7 . . 120.0(4)
C5 C6 H6 . . 120.0
C7 C6 H6 . . 120.0
C2 C7 C6 . . 119.8(3)
C2 C7 C8 . . 122.7(3)
C6 C7 C8 . . 116.9(3)
C13 C8 C9 . . 116.8(3)
C13 C8 C7 . . 124.4(3)
C9 C8 C7 . . 118.8(3)
C10 C9 C8 . . 124.3(3)
C10 C9 H9 . . 117.9
C8 C9 H9 . . 117.8
C11 C10 C9 . . 118.5(3)
C11 C10 H10 . . 120.7
C9 C10 H10 . . 120.8
C10 C11 C12 . . 118.1(3)
C10 C11 H11 . . 121.0
C12 C11 H11 . . 120.9
C13 C12 C11 . . 123.6(3)
C13 C12 H12 . . 118.2
C11 C12 H12 . . 118.2
C8 C13 C12 . . 118.5(3)
C8 C13 C14 . . 121.3(3)
C12 C13 C14 . . 120.1(3)
O2 C14 O1 . . 124.7(3)
O2 C14 C13 . . 117.1(3)
O1 C14 C13 . . 118.1(3)
N1 C15 C16 . . 121.5(4)
N1 C15 H15 . . 119.2
C16 C15 H15 . . 119.2
C15 C16 C17 . . 119.3(4)
C15 C16 H16 . . 120.3
C17 C16 H16 . . 120.4
C18 C17 C16 . . 119.8(4)
C18 C17 H17 . . 120.1
C16 C17 H17 . . 120.1
C17 C18 C19 . . 118.7(4)
C17 C18 H18 . . 120.7
C19 C18 H18 . . 120.7
N1 C19 C18 . . 121.1(3)
N1 C19 C20 . . 115.7(3)
C18 C19 C20 . . 123.2(3)
N2 C20 C21 . . 121.7(3)
N2 C20 C19 . . 115.4(3)
C21 C20 C19 . . 122.9(3)
C22 C21 C20 . . 119.2(4)
C22 C21 H21 . . 120.4
C20 C21 H21 . . 120.4
C23 C22 C21 . . 119.5(3)
C23 C22 H22 . . 120.3
C21 C22 H22 . . 120.3
C22 C23 C24 . . 119.0(3)
C22 C23 H23 . . 120.5
C24 C23 H23 . . 120.5
N2 C24 C23 . . 122.5(3)
N2 C24 H24 . . 118.7
C23 C24 H24 . . 118.7
C15 N1 C19 . . 119.5(3)
C15 N1 Ni1 . . 124.1(2)
C19 N1 Ni1 . . 115.6(2)
C20 N2 C24 . . 118.1(3)
C20 N2 Ni1 . . 116.4(2)
C24 N2 Ni1 . . 125.4(2)
C14 O1 Ni1 . . 132.81(19)
C1 O3 Ni1 . 4_567 129.1(2)
Ni1 O5 H1W . . 99(2)
Ni1 O5 H2W . . 117(2)
H1W O5 H2W . . 104(2)
Ni1 O6 H3W . . 102(3)
Ni1 O6 H4W . . 95(3)
H3W O6 H4W . . 112(3)

loop_
_geom_bond_atom_site_label_1
_geom_bond_atom_site_label_2
_geom_bond_site_symmetry_2
_geom_bond_distance
Ni1 O3 4_467 2.098(2)
Ni1 O1 . 2.103(2)
Ni1 O6 . 2.142(2)
Ni1 O5 . 2.149(2)
Ni1 N1 . 2.166(3)
Ni1 N2 . 2.168(2)
C1 O4 . 1.233(4)
C1 O3 . 1.247(4)
C1 C2 . 1.543(5)
C2 C3 . 1.388(5)
C2 C7 . 1.412(5)
C3 C4 . 1.380(6)
C3 H3 . 0.930
C4 C5 . 1.385(6)
C4 H4 . 0.930
C5 C6 . 1.391(5)
C5 H5 . 0.930
C6 C7 . 1.427(4)
C6 H6 . 0.930
C7 C8 . 1.514(4)
C8 C13 . 1.374(5)
C8 C9 . 1.414(4)
C9 C10 . 1.373(5)
C9 H9 . 0.930
C10 C11 . 1.358(6)
C10 H10 . 0.930
C11 C12 . 1.402(5)
C11 H11 . 0.930
C12 C13 . 1.385(4)
C12 H12 . 0.930
C13 C14 . 1.533(4)
C14 O2 . 1.255(4)
C14 O1 . 1.276(3)
C15 N1 . 1.351(4)
C15 C16 . 1.383(5)
C15 H15 . 0.930
C16 C17 . 1.391(6)
C16 H16 . 0.930
C17 C18 . 1.379(6)
C17 H17 . 0.930
C18 C19 . 1.406(5)
C18 H18 . 0.930
C19 N1 . 1.361(4)
C19 C20 . 1.493(5)
C20 N2 . 1.352(4)
C20 C21 . 1.419(4)
C21 C22 . 1.385(6)
C21 H21 . 0.930
C22 C23 . 1.374(5)
C22 H22 . 0.930
C23 C24 . 1.409(5)
C23 H23 . 0.930
C24 N2 . 1.357(4)
C24 H24 . 0.930
O3 Ni1 4_567 2.098(2)
O5 H1W . 0.86(2)
O5 H2W . 0.85(2)
O6 H3W . 0.81(2)
O6 H4W . 0.82(2)

loop_
_geom_hbond_atom_site_label_D
_geom_hbond_atom_site_label_H
_geom_hbond_atom_site_label_A
_geom_hbond_site_symmetry_A
_geom_hbond_distance_DH
_geom_hbond_distance_HA
_geom_hbond_distance_DA
_geom_hbond_angle_DHA
O5 H1W Cg1 . 0.86(2) 2.91 3.741(3) 163
O5 H2W O2 4_467 0.85(2) 1.90(2) 2.740(3) 169(3)
O6 H3W O4 4_467 0.81(2) 1.91(2) 2.676(4) 158(4)
O6 H4W O2 . 0.82(2) 1.98(2) 2.790(3) 167(4)
